data_7236720
loop_
_publ_author_name
'Lei, Yunxiang'
'Zhou, Yibin'
'Qian, Lebin'
'Wang, Yuxiang'
'Liu, Miaochang'
'Huang, Xiaobo'
'Wu, Ge'
'Wu, Huayue'
'Ding, Jinchang'
'Cheng, Yixiang'

_publ_section_title
;
 Polymorphism and mechanochromism of N-alkylated 1,4-dihydropyridine
 derivatives containing different electron-withdrawing end groups
;
_journal_issue 21
_journal_name_full 'Journal of Materials Chemistry C'
_journal_page_first 5183
_journal_paper_doi 10.1039/C7TC00362E
_journal_volume 5
_journal_year 2017
_chemical_formula_sum 'C17 H25 N3 O3 S'
_chemical_formula_weight 351.46
_space_group_crystal_system monoclinic
_space_group_IT_number 14
_space_group_name_Hall '-P 2yn'
_space_group_name_H-M_alt 'P 1 21/n 1'
_atom_sites_solution_hydrogens mixed
_audit_creation_method SHELXL-2013
_audit_update_record
;
2016-08-08 deposited with the CCDC.
2017-05-09 downloaded from the CCDC.
;
_cell_angle_alpha 90
_cell_angle_beta 115.925(2)
_cell_angle_gamma 90
_cell_formula_units_Z 4
_cell_length_a 10.9669(13)
_cell_length_b 14.1993(16)
_cell_length_c 12.5425(15)
_cell_measurement_reflns_used 2791
_cell_measurement_temperature 293(2)
_cell_measurement_theta_max 52.441
_cell_measurement_theta_min 4.612
_cell_volume 1756.6(4)
_computing_cell_refinement 'Bruker SMART'
_computing_data_collection 'Bruker SMART'
_computing_data_reduction 'Bruker SHELXTL'
_computing_molecular_graphics 'Bruker SHELXTL'
_computing_publication_material 'Bruker SHELXTL'
_computing_structure_refinement 'SHELXL-2013 (Sheldrick, 2013)'
_computing_structure_solution 'Bruker SHELXTL'
_diffrn_ambient_temperature 293(2)
_diffrn_measured_fraction_theta_full 0.997
_diffrn_measured_fraction_theta_max 0.997
_diffrn_measurement_device_type 'CCD area detector'
_diffrn_measurement_method 'phi and omega scans'
_diffrn_radiation_type MoK\a
_diffrn_radiation_wavelength 0.71073
_diffrn_reflns_av_R_equivalents 0.0289
_diffrn_reflns_av_unetI/netI 0.0314
_diffrn_reflns_Laue_measured_fraction_full 0.997
_diffrn_reflns_Laue_measured_fraction_max 0.997
_diffrn_reflns_limit_h_max 12
_diffrn_reflns_limit_h_min -13
_diffrn_reflns_limit_k_max 17
_diffrn_reflns_limit_k_min -16
_diffrn_reflns_limit_l_max 15
_diffrn_reflns_limit_l_min -9
_diffrn_reflns_number 9920
_diffrn_reflns_point_group_measured_fraction_full 0.997
_diffrn_reflns_point_group_measured_fraction_max 0.997
_diffrn_reflns_theta_full 25.242
_diffrn_reflns_theta_max 25.498
_diffrn_reflns_theta_min 2.065
_exptl_absorpt_coefficient_mu 0.205
_exptl_absorpt_correction_T_max 0.7456
_exptl_absorpt_correction_T_min 0.6672
_exptl_absorpt_correction_type multi-scan
_exptl_absorpt_process_details sadabs
_exptl_crystal_colour yellow
_exptl_crystal_density_diffrn 1.329
_exptl_crystal_description prismatic
_exptl_crystal_F_000 752
_exptl_crystal_size_max 0.200
_exptl_crystal_size_mid 0.170
_exptl_crystal_size_min 0.110
_refine_diff_density_max 0.261
_refine_diff_density_min -0.352
_refine_diff_density_rms 0.052
_refine_ls_extinction_method none
_refine_ls_goodness_of_fit_ref 1.023
_refine_ls_hydrogen_treatment constr
_refine_ls_matrix_type full
_refine_ls_number_parameters 222
_refine_ls_number_reflns 3252
_refine_ls_number_restraints 2
_refine_ls_restrained_S_all 1.026
_refine_ls_R_factor_all 0.0619
_refine_ls_R_factor_gt 0.0516
_refine_ls_shift/su_max 0.001
_refine_ls_shift/su_mean 0.000
_refine_ls_structure_factor_coef Fsqd
_refine_ls_weighting_details 'w=1/[\s^2^(Fo^2^)+(0.0881P)^2^+0.5372P] where P=(Fo^2^+2Fc^2^)/3'
_refine_ls_weighting_scheme calc
_refine_ls_wR_factor_gt 0.1440
_refine_ls_wR_factor_ref 0.1532
_reflns_Friedel_coverage 0.000
_reflns_number_gt 2617
_reflns_number_total 3252
_reflns_threshold_expression 'I > 2\s(I)'
_cod_data_source_file c7tc00362e2.cif
_cod_data_source_block cd16359
_cod_original_sg_symbol_H-M 'P 21/n'
_cod_database_code 7236720
_shelx_space_group_comment
; 
The symmetry employed for this shelxl refinement is uniquely defined 
by the following loop, which should always be used as a source of 
symmetry information in preference to the above space-group names. 
They are only intended as comments. 
;
_shelx_estimated_absorpt_t_min 0.960
_shelx_estimated_absorpt_t_max 0.978
_shelxl_version_number 2013-4

loop_
_space_group_symop_operation_xyz
'x, y, z'
'-x+1/2, y+1/2, -z+1/2'
'-x, -y, -z'
'x-1/2, -y-1/2, z-1/2'

loop_
_atom_site_label
_atom_site_type_symbol
_atom_site_fract_x
_atom_site_fract_y
_atom_site_fract_z
_atom_site_U_iso_or_equiv
_atom_site_adp_type
_atom_site_occupancy
_atom_site_site_symmetry_order
_atom_site_calc_flag
_atom_site_refinement_flags_posn
_atom_site_refinement_flags_adp
S1 S 0.73062(7) 1.11921(4) 0.44092(5) 0.0549(2) Uani 1 1 d . .
N1 N 0.78398(17) 1.07078(11) 0.26042(15) 0.0390(4) Uani 1 1 d . .
N2 N 0.60475(16) 0.99290(11) 0.27189(14) 0.0383(4) Uani 1 1 d . .
N3 N 0.60908(19) 0.78189(12) -0.18773(15) 0.0442(4) Uani 1 1 d . .
O1 O 0.85305(17) 1.03732(12) 0.11968(15) 0.0580(5) Uani 1 1 d . .
O2 O 0.49625(19) 0.87315(12) 0.15097(16) 0.0623(5) Uani 1 1 d . .
O3 O 0.2371(3) 0.79838(19) 0.0292(2) 0.1028(8) Uani 1 1 d D .
H3B H 0.1826 0.8360 -0.0333 0.123 Uiso 1 1 d DR U
H3A H 0.2926 0.8368 0.0772 0.123 Uiso 1 1 d DR U
C1 C 0.7055(2) 1.05827(13) 0.31844(18) 0.0384(5) Uani 1 1 d . .
C2 C 0.7714(2) 1.01838(14) 0.15926(18) 0.0393(5) Uani 1 1 d . .
C3 C 0.66708(19) 0.94913(13) 0.11431(17) 0.0346(4) Uani 1 1 d . .
C4 C 0.5834(2) 0.93406(14) 0.17394(18) 0.0392(5) Uani 1 1 d . .
C5 C 0.6480(2) 0.89282(13) 0.01175(17) 0.0345(4) Uani 1 1 d . .
C6 C 0.7378(2) 0.89364(15) -0.04119(19) 0.0436(5) Uani 1 1 d . .
H6 H 0.8136 0.9326 -0.0092 0.052 Uiso 1 1 calc R U
C7 C 0.7186(2) 0.83965(16) -0.1378(2) 0.0483(5) Uani 1 1 d . .
C8 C 0.5203(2) 0.77600(14) -0.13895(18) 0.0405(5) Uani 1 1 d . .
C9 C 0.5376(2) 0.83081(13) -0.04371(17) 0.0381(5) Uani 1 1 d . .
H9 H 0.4735 0.8270 -0.0141 0.046 Uiso 1 1 calc R U
C10 C 0.8952(2) 1.14126(15) 0.3048(2) 0.0471(5) Uani 1 1 d . .
H10A H 0.8707 1.1921 0.3434 0.056 Uiso 1 1 calc R U
H10B H 0.9061 1.1677 0.2382 0.056 Uiso 1 1 calc R U
C11 C 1.0268(2) 1.09969(19) 0.3904(2) 0.0605(7) Uani 1 1 d . .
H11A H 1.0167 1.0735 0.4566 0.091 Uiso 1 1 calc R U
H11B H 1.0951 1.1479 0.4178 0.091 Uiso 1 1 calc R U
H11C H 1.0533 1.0509 0.3517 0.091 Uiso 1 1 calc R U
C12 C 0.5118(2) 0.97732(16) 0.3271(2) 0.0467(5) Uani 1 1 d . .
H12A H 0.4237 0.9587 0.2664 0.056 Uiso 1 1 calc R U
H12B H 0.5005 1.0360 0.3614 0.056 Uiso 1 1 calc R U
C13 C 0.5618(3) 0.9037(2) 0.4211(2) 0.0668(7) Uani 1 1 d . .
H13A H 0.5763 0.8460 0.3884 0.100 Uiso 1 1 calc R U
H13B H 0.4959 0.8937 0.4510 0.100 Uiso 1 1 calc R U
H13C H 0.6457 0.9240 0.4845 0.100 Uiso 1 1 calc R U
C14 C 0.8174(3) 0.8455(2) -0.1911(3) 0.0781(9) Uani 1 1 d . .
H14A H 0.8461 0.7833 -0.1996 0.117 Uiso 1 1 calc R U
H14B H 0.8948 0.8820 -0.1402 0.117 Uiso 1 1 calc R U
H14C H 0.7745 0.8751 -0.2675 0.117 Uiso 1 1 calc R U
C15 C 0.4048(3) 0.70782(17) -0.1885(2) 0.0560(6) Uani 1 1 d . .
H15A H 0.3515 0.7204 -0.2713 0.084 Uiso 1 1 calc R U
H15B H 0.3492 0.7145 -0.1474 0.084 Uiso 1 1 calc R U
H15C H 0.4396 0.6448 -0.1787 0.084 Uiso 1 1 calc R U
C16 C 0.5843(3) 0.72529(17) -0.2953(2) 0.0567(6) Uani 1 1 d . .
H16A H 0.6225 0.7580 -0.3416 0.068 Uiso 1 1 calc R U
H16B H 0.4874 0.7195 -0.3437 0.068 Uiso 1 1 calc R U
C17 C 0.6456(4) 0.6288(2) -0.2645(3) 0.0774(9) Uani 1 1 d . .
H17A H 0.7413 0.6342 -0.2153 0.116 Uiso 1 1 calc R U
H17B H 0.6305 0.5956 -0.3359 0.116 Uiso 1 1 calc R U
H17C H 0.6043 0.5949 -0.2226 0.116 Uiso 1 1 calc R U

loop_
_atom_site_aniso_label
_atom_site_aniso_U_11
_atom_site_aniso_U_22
_atom_site_aniso_U_33
_atom_site_aniso_U_23
_atom_site_aniso_U_13
_atom_site_aniso_U_12
S1 0.0631(4) 0.0577(4) 0.0473(4) -0.0184(3) 0.0272(3) -0.0109(3)
N1 0.0411(9) 0.0362(9) 0.0392(9) -0.0067(7) 0.0170(8) -0.0063(7)
N2 0.0389(9) 0.0414(9) 0.0357(9) -0.0040(7) 0.0173(8) -0.0037(7)
N3 0.0545(11) 0.0412(10) 0.0372(9) -0.0041(7) 0.0204(8) -0.0003(8)
O1 0.0583(10) 0.0667(10) 0.0629(10) -0.0220(8) 0.0392(9) -0.0251(8)
O2 0.0705(11) 0.0670(11) 0.0632(11) -0.0267(8) 0.0421(10) -0.0348(9)
O3 0.1019(17) 0.1013(17) 0.1017(18) -0.0016(14) 0.0412(15) -0.0310(14)
C1 0.0398(11) 0.0350(10) 0.0378(11) 0.0001(8) 0.0144(9) 0.0022(8)
C2 0.0397(11) 0.0389(11) 0.0389(11) -0.0014(9) 0.0167(9) -0.0007(8)
C3 0.0361(10) 0.0322(10) 0.0329(10) -0.0002(8) 0.0128(8) 0.0011(8)
C4 0.0406(11) 0.0373(10) 0.0396(11) -0.0022(8) 0.0174(9) -0.0023(9)
C5 0.0378(10) 0.0301(9) 0.0324(10) 0.0034(7) 0.0124(9) 0.0041(8)
C6 0.0456(12) 0.0411(11) 0.0468(12) -0.0057(9) 0.0226(10) -0.0046(9)
C7 0.0584(13) 0.0458(12) 0.0485(13) -0.0038(10) 0.0306(11) -0.0001(10)
C8 0.0441(11) 0.0360(10) 0.0348(11) 0.0022(8) 0.0112(9) 0.0024(9)
C9 0.0392(11) 0.0374(10) 0.0350(10) 0.0010(8) 0.0138(9) 0.0016(8)
C10 0.0507(13) 0.0429(11) 0.0501(13) -0.0118(10) 0.0244(11) -0.0143(9)
C11 0.0458(13) 0.0686(15) 0.0621(16) -0.0127(13) 0.0191(12) -0.0128(11)
C12 0.0449(12) 0.0529(13) 0.0472(12) -0.0056(10) 0.0246(10) -0.0042(10)
C13 0.0702(17) 0.0757(17) 0.0624(17) 0.0129(14) 0.0364(15) 0.0003(14)
C14 0.088(2) 0.087(2) 0.084(2) -0.0296(17) 0.0614(19) -0.0244(17)
C15 0.0620(15) 0.0529(13) 0.0483(13) -0.0100(11) 0.0197(12) -0.0129(11)
C16 0.0690(15) 0.0574(14) 0.0449(13) -0.0128(11) 0.0262(12) 0.0016(12)
C17 0.097(2) 0.0622(17) 0.075(2) -0.0096(14) 0.0390(18) 0.0126(15)

loop_
_atom_type_symbol
_atom_type_description
_atom_type_scat_dispersion_real
_atom_type_scat_dispersion_imag
_atom_type_scat_source
C C 0.0033 0.0016 'International Tables Vol C Tables 4.2.6.8 and 6.1.1.4'
H H 0.0000 0.0000 'International Tables Vol C Tables 4.2.6.8 and 6.1.1.4'
N N 0.0061 0.0033 'International Tables Vol C Tables 4.2.6.8 and 6.1.1.4'
O O 0.0106 0.0060 'International Tables Vol C Tables 4.2.6.8 and 6.1.1.4'
S S 0.1246 0.1234 'International Tables Vol C Tables 4.2.6.8 and 6.1.1.4'

loop_
_geom_angle_atom_site_label_1
_geom_angle_atom_site_label_2
_geom_angle_atom_site_label_3
_geom_angle
C1 N1 C2 124.79(16)
C1 N1 C10 119.69(17)
C2 N1 C10 115.48(16)
C1 N2 C4 124.62(17)
C1 N2 C12 119.80(17)
C4 N2 C12 115.54(16)
C7 N3 C8 119.44(17)
C7 N3 C16 121.13(19)
C8 N3 C16 119.42(18)
C4 O2 H3A 149.0
H3B O3 H3A 103.3
N1 C1 N2 116.35(17)
N1 C1 S1 122.25(15)
N2 C1 S1 121.40(16)
O1 C2 C3 126.31(19)
O1 C2 N1 116.20(18)
C3 C2 N1 117.49(18)
C2 C3 C4 118.94(18)
C2 C3 C5 120.74(18)
C4 C3 C5 120.30(17)
O2 C4 N2 115.84(18)
O2 C4 C3 126.50(19)
N2 C4 C3 117.63(17)
C6 C5 C9 113.52(18)
C6 C5 C3 123.67(18)
C9 C5 C3 122.81(18)
C7 C6 C5 122.9(2)
C7 C6 H6 118.5
C5 C6 H6 118.5
N3 C7 C6 120.6(2)
N3 C7 C14 119.5(2)
C6 C7 C14 120.0(2)
N3 C8 C9 120.27(18)
N3 C8 C15 119.68(18)
C9 C8 C15 120.04(19)
C8 C9 C5 123.25(19)
C8 C9 H9 118.4
C5 C9 H9 118.4
N1 C10 C11 112.37(18)
N1 C10 H10A 109.1
C11 C10 H10A 109.1
N1 C10 H10B 109.1
C11 C10 H10B 109.1
H10A C10 H10B 107.9
C10 C11 H11A 109.5
C10 C11 H11B 109.5
H11A C11 H11B 109.5
C10 C11 H11C 109.5
H11A C11 H11C 109.5
H11B C11 H11C 109.5
N2 C12 C13 112.64(19)
N2 C12 H12A 109.1
C13 C12 H12A 109.1
N2 C12 H12B 109.1
C13 C12 H12B 109.1
H12A C12 H12B 107.8
C12 C13 H13A 109.5
C12 C13 H13B 109.5
H13A C13 H13B 109.5
C12 C13 H13C 109.5
H13A C13 H13C 109.5
H13B C13 H13C 109.5
C7 C14 H14A 109.5
C7 C14 H14B 109.5
H14A C14 H14B 109.5
C7 C14 H14C 109.5
H14A C14 H14C 109.5
H14B C14 H14C 109.5
C8 C15 H15A 109.5
C8 C15 H15B 109.5
H15A C15 H15B 109.5
C8 C15 H15C 109.5
H15A C15 H15C 109.5
H15B C15 H15C 109.5
N3 C16 C17 112.1(2)
N3 C16 H16A 109.2
C17 C16 H16A 109.2
N3 C16 H16B 109.2
C17 C16 H16B 109.2
H16A C16 H16B 107.9
C16 C17 H17A 109.5
C16 C17 H17B 109.5
H17A C17 H17B 109.5
C16 C17 H17C 109.5
H17A C17 H17C 109.5
H17B C17 H17C 109.5

loop_
_geom_bond_atom_site_label_1
_geom_bond_atom_site_label_2
_geom_bond_distance
S1 C1 1.678(2)
N1 C1 1.360(3)
N1 C2 1.425(3)
N1 C10 1.485(3)
N2 C1 1.364(3)
N2 C4 1.418(3)
N2 C12 1.479(3)
N3 C7 1.360(3)
N3 C8 1.361(3)
N3 C16 1.490(3)
O1 C2 1.229(2)
O2 C4 1.226(2)
O3 H3B 0.9197
O3 H3A 0.8429
C2 C3 1.424(3)
C3 C4 1.431(3)
C3 C5 1.450(3)
C5 C6 1.408(3)
C5 C9 1.410(3)
C6 C7 1.370(3)
C6 H6 0.9300
C7 C14 1.504(3)
C8 C9 1.367(3)
C8 C15 1.496(3)
C9 H9 0.9300
C10 C11 1.493(4)
C10 H10A 0.9700
C10 H10B 0.9700
C11 H11A 0.9600
C11 H11B 0.9600
C11 H11C 0.9600
C12 C13 1.489(3)
C12 H12A 0.9700
C12 H12B 0.9700
C13 H13A 0.9600
C13 H13B 0.9600
C13 H13C 0.9600
C14 H14A 0.9600
C14 H14B 0.9600
C14 H14C 0.9600
C15 H15A 0.9600
C15 H15B 0.9600
C15 H15C 0.9600
C16 C17 1.500(4)
C16 H16A 0.9700
C16 H16B 0.9700
C17 H17A 0.9600
C17 H17B 0.9600
C17 H17C 0.9600

loop_
_geom_hbond_atom_site_label_D
_geom_hbond_atom_site_label_H
_geom_hbond_atom_site_label_A
_geom_hbond_distance_DH
_geom_hbond_distance_HA
_geom_hbond_distance_DA
_geom_hbond_angle_DHA
_geom_hbond_site_symmetry_A
C16 H16A O3 0.97 2.57 3.315(4) 133.3 4_675
C15 H15A S1 0.96 2.97 3.761(3) 140.1 3_675
C9 H9 O2 0.93 2.08 2.739(3) 126.7 .
C6 H6 O1 0.93 2.10 2.757(3) 126.8 .
O3 H3A O2 0.84 2.07 2.783(3) 141.3 .
O3 H3B O1 0.92 2.05 2.879(3) 149.7 3_675
C16 H16A O3 0.97 2.57 3.315(4) 133.3 4_675
C15 H15A S1 0.96 2.97 3.761(3) 140.1 3_675
C9 H9 O2 0.93 2.08 2.739(3) 126.7 .
C6 H6 O1 0.93 2.10 2.757(3) 126.8 .
O3 H3A O2 0.84 2.07 2.783(3) 141.3 .
O3 H3B O1 0.92 2.05 2.879(3) 149.7 3_675
C16 H16A O3 0.97 2.57 3.315(4) 133.3 4_675
C15 H15A S1 0.96 2.97 3.761(3) 140.1 3_675
C9 H9 O2 0.93 2.08 2.739(3) 126.7 .
C6 H6 O1 0.93 2.10 2.757(3) 126.8 .
O3 H3A O2 0.84 2.07 2.783(3) 141.3 .
O3 H3B O1 0.92 2.05 2.879(3) 149.7 3_675
C16 H16A O3 0.97 2.57 3.315(4) 133.3 4_675
C15 H15A S1 0.96 2.97 3.761(3) 140.1 3_675
C9 H9 O2 0.93 2.08 2.739(3) 126.7 .
C6 H6 O1 0.93 2.10 2.757(3) 126.8 .
O3 H3A O2 0.84 2.07 2.783(3) 141.3 .
O3 H3B O1 0.92 2.05 2.879(3) 149.7 3_675
O3 H3B O1 0.92 2.05 2.879(3) 149.7 3_675
O3 H3A O2 0.84 2.07 2.783(3) 141.3 .
C6 H6 O1 0.93 2.10 2.757(3) 126.8 .
C9 H9 O2 0.93 2.08 2.739(3) 126.7 .
C15 H15A S1 0.96 2.97 3.761(3) 140.1 3_675
C16 H16A O3 0.97 2.57 3.315(4) 133.3 4_675
O3 H3B O1 0.92 2.05 2.879(3) 149.7 3_675
O3 H3A O2 0.84 2.07 2.783(3) 141.3 .
C6 H6 O1 0.93 2.10 2.757(3) 126.8 .
C9 H9 O2 0.93 2.08 2.739(3) 126.7 .
C15 H15A S1 0.96 2.97 3.761(3) 140.1 3_675
C16 H16A O3 0.97 2.57 3.315(4) 133.3 4_675

loop_
_geom_torsion_atom_site_label_1
_geom_torsion_atom_site_label_2
_geom_torsion_atom_site_label_3
_geom_torsion_atom_site_label_4
_geom_torsion
C2 N1 C1 N2 -2.7(3)
C10 N1 C1 N2 179.47(17)
C2 N1 C1 S1 177.14(15)
C10 N1 C1 S1 -0.7(3)
C4 N2 C1 N1 4.5(3)
C12 N2 C1 N1 -177.88(17)
C4 N2 C1 S1 -175.30(15)
C12 N2 C1 S1 2.3(3)
C1 N1 C2 O1 -178.22(19)
C10 N1 C2 O1 -0.3(3)
C1 N1 C2 C3 1.3(3)
C10 N1 C2 C3 179.27(17)
O1 C2 C3 C4 177.9(2)
N1 C2 C3 C4 -1.6(3)
O1 C2 C3 C5 -0.4(3)
N1 C2 C3 C5 -179.88(17)
H3A O2 C4 N2 77.3
H3A O2 C4 C3 -104.8
C1 N2 C4 O2 173.3(2)
C12 N2 C4 O2 -4.5(3)
C1 N2 C4 C3 -4.9(3)
C12 N2 C4 C3 177.42(17)
C2 C3 C4 O2 -174.7(2)
C5 C3 C4 O2 3.6(3)
C2 C3 C4 N2 3.2(3)
C5 C3 C4 N2 -178.49(17)
C2 C3 C5 C6 7.8(3)
C4 C3 C5 C6 -170.46(18)
C2 C3 C5 C9 -172.95(18)
C4 C3 C5 C9 8.8(3)
C9 C5 C6 C7 0.4(3)
C3 C5 C6 C7 179.7(2)
C8 N3 C7 C6 -1.8(3)
C16 N3 C7 C6 177.9(2)
C8 N3 C7 C14 179.5(2)
C16 N3 C7 C14 -0.8(3)
C5 C6 C7 N3 0.2(4)
C5 C6 C7 C14 178.9(2)
C7 N3 C8 C9 2.9(3)
C16 N3 C8 C9 -176.82(19)
C7 N3 C8 C15 -175.9(2)
C16 N3 C8 C15 4.4(3)
N3 C8 C9 C5 -2.4(3)
C15 C8 C9 C5 176.45(19)
C6 C5 C9 C8 0.7(3)
C3 C5 C9 C8 -178.62(18)
C1 N1 C10 C11 91.0(2)
C2 N1 C10 C11 -87.0(2)
C1 N2 C12 C13 -89.9(2)
C4 N2 C12 C13 88.0(2)
C7 N3 C16 C17 92.3(3)
C8 N3 C16 C17 -88.0(3)
